data_4083713
loop_
_publ_author_name
'Batuecas, Mar\'ia'
'Esteruelas, Miguel A.'
'Garc\?\'ia-Yebra, Cristina'
'Gonz\'alez-Rodr\?\'iguez, Carlos'
'O\~nate, Enrique'
'Sa\'a, Carlos'

_publ_section_title
;
 Ruthenium Hydroxycarbenes as Key Intermediates in Cycloisomerization
 and Decarbonylative Cyclization of Terminal Alkynals
;
_journal_name_full Organometallics
_journal_page_first 140620141406003
_journal_paper_doi 10.1021/om5003864
_journal_year 2014
_chemical_formula_sum 'C25 H37 O6 P Ru'
_chemical_formula_weight 565.59
_chemical_name_systematic
; 
 ? 
;
_space_group_IT_number 2
_symmetry_cell_setting triclinic
_symmetry_space_group_name_Hall '-P 1'
_symmetry_space_group_name_H-M 'P -1'
_atom_sites_solution_hydrogens geom
_atom_sites_solution_primary direct
_atom_sites_solution_secondary difmap
_audit_creation_method SHELXL-97
_cell_angle_alpha 82.101(2)
_cell_angle_beta 86.235(2)
_cell_angle_gamma 79.204(2)
_cell_formula_units_Z 2
_cell_length_a 7.7896(10)
_cell_length_b 9.1182(12)
_cell_length_c 18.376(3)
_cell_measurement_reflns_used 6961
_cell_measurement_temperature 100(2)
_cell_measurement_theta_max 25
_cell_measurement_theta_min 2
_cell_volume 1268.9(3)
_computing_cell_refinement 'SAINT+ v. 7.56a (Bruker AXS, 2008)'
_computing_data_collection 'apex2 v. 7.0 (Bruker AXS, 2009)'
_computing_data_reduction 'SAINT+ v. 7.56a (Bruker AXS, 2008)'
_computing_molecular_graphics 'XP, SHELXTL v. 6.14 (Bruker, 2000)'
_computing_publication_material 'XCIF, SHELXTL v. 6.14 (Bruker, 2000)'
_computing_structure_refinement 'SHELXL-97 (Sheldrick, 1997)'
_computing_structure_solution 'SHELXS-97 (Sheldrick, 1990)'
_diffrn_ambient_temperature 100(2)
_diffrn_detector_area_resol_mean 8.33
_diffrn_measured_fraction_theta_full 0.997
_diffrn_measured_fraction_theta_max 0.909
_diffrn_measurement_device_type 'Bruker APEX DUO system'
_diffrn_measurement_method '\w rotations with narrow frames'
_diffrn_radiation_monochromator graphite
_diffrn_radiation_source 'fine-focus sealed tube'
_diffrn_radiation_type MoK\a
_diffrn_radiation_wavelength 0.71073
_diffrn_reflns_av_R_equivalents 0.0230
_diffrn_reflns_av_sigmaI/netI 0.0352
_diffrn_reflns_limit_h_max 10
_diffrn_reflns_limit_h_min -8
_diffrn_reflns_limit_k_max 12
_diffrn_reflns_limit_k_min -12
_diffrn_reflns_limit_l_max 25
_diffrn_reflns_limit_l_min -24
_diffrn_reflns_number 13524
_diffrn_reflns_theta_full 27.50
_diffrn_reflns_theta_max 29.29
_diffrn_reflns_theta_min 2.24
_diffrn_standards_decay_% 0
_exptl_absorpt_coefficient_mu 0.718
_exptl_absorpt_correction_T_max 0.862
_exptl_absorpt_correction_T_min 0.739
_exptl_absorpt_correction_type multi-scan
_exptl_absorpt_process_details
;
Absorption correction performed with SADABS program. This is based on the
method of Blessing: Blessing, R. H., Acta Crystallogr., Sect. A 1995, 51, 33.

SADABS: Area-Detector Absorption Correction. Bruker-AXS 
within SAINT+ package, v. 6.1 (2000).
;
_exptl_crystal_colour yellow
_exptl_crystal_density_diffrn 1.480
_exptl_crystal_density_method 'not measured'
_exptl_crystal_description 'irregular block'
_exptl_crystal_F_000 588
_exptl_crystal_size_max 0.30
_exptl_crystal_size_mid 0.14
_exptl_crystal_size_min 0.04
_refine_diff_density_max 1.441
_refine_diff_density_min -1.458
_refine_diff_density_rms 0.098
_refine_ls_extinction_method none
_refine_ls_goodness_of_fit_ref 1.036
_refine_ls_hydrogen_treatment mixed
_refine_ls_matrix_type full
_refine_ls_number_parameters 290
_refine_ls_number_reflns 6302
_refine_ls_number_restraints 30
_refine_ls_restrained_S_all 1.072
_refine_ls_R_factor_all 0.0458
_refine_ls_R_factor_gt 0.0352
_refine_ls_shift/su_max 0.002
_refine_ls_shift/su_mean 0.000
_refine_ls_structure_factor_coef Fsqd
_refine_ls_weighting_details 'calc w=1/[\s^2^(Fo^2^)+(0.0352P)^2^+2.3508P] where P=(Fo^2^+2Fc^2^)/3'
_refine_ls_weighting_scheme calc
_refine_ls_wR_factor_gt 0.0806
_refine_ls_wR_factor_ref 0.0867
_reflns_number_gt 5443
_reflns_number_total 6302
_reflns_threshold_expression >2sigma(I)
_cod_data_source_file om5003864_si_002.cif
_cod_data_source_block enri29
_cod_original_sg_symbol_H-M P-1
_cod_database_code 4083713
_shelx_f_squared_multiplier 1.000

loop_
_symmetry_equiv_pos_as_xyz
'x, y, z'
'-x, -y, -z'

loop_
_atom_site_label
_atom_site_type_symbol
_atom_site_fract_x
_atom_site_fract_y
_atom_site_fract_z
_atom_site_U_iso_or_equiv
_atom_site_adp_type
_atom_site_occupancy
_atom_site_symmetry_multiplicity
_atom_site_calc_flag
_atom_site_refinement_flags
_atom_site_disorder_assembly
_atom_site_disorder_group
Ru Ru 0.83167(3) 0.90551(2) 0.687561(12) 0.01411(7) Uani 1 1 d . . .
P1 P 0.73743(8) 1.16419(7) 0.66611(4) 0.01493(13) Uani 1 1 d . . .
O1 O 0.4602(3) 0.9176(2) 0.67443(12) 0.0257(4) Uani 1 1 d . . .
C7A C 0.2333(9) 0.5605(7) 0.8881(3) 0.0224(5) Uiso 0.545(11) 1 d PD A 1
O2A O 0.1322(8) 0.5529(7) 0.8429(3) 0.0303(5) Uiso 0.545(11) 1 d PD A 1
O3A O 0.2351(8) 0.4802(7) 0.9544(3) 0.0338(5) Uiso 0.545(11) 1 d PD A 1
C8A C 0.1355(11) 0.3539(8) 0.9616(6) 0.0405(8) Uiso 0.545(11) 1 d PD A 1
H8A1 H 0.0155 0.3927 0.9464 0.061 Uiso 0.545(11) 1 calc PR A 1
H8A2 H 0.1333 0.3073 1.0129 0.061 Uiso 0.545(11) 1 calc PR A 1
H8A3 H 0.1923 0.2786 0.9302 0.061 Uiso 0.545(11) 1 calc PR A 1
C7B C 0.2487(11) 0.5389(8) 0.8872(4) 0.0224(5) Uiso 0.455(11) 1 d PD A 2
O2B O 0.1555(10) 0.5309(8) 0.8392(3) 0.0303(5) Uiso 0.455(11) 1 d PD A 2
O3B O 0.2827(9) 0.4351(9) 0.9446(3) 0.0338(5) Uiso 0.455(11) 1 d PD A 2
C8B C 0.1568(13) 0.3289(10) 0.9604(7) 0.0405(8) Uiso 0.455(11) 1 d PD A 2
H8B1 H 0.0371 0.3862 0.9612 0.061 Uiso 0.455(11) 1 calc PR A 2
H8B2 H 0.1799 0.2686 1.0083 0.061 Uiso 0.455(11) 1 calc PR A 2
H8B3 H 0.1707 0.2623 0.9221 0.061 Uiso 0.455(11) 1 calc PR A 2
C9A C 0.3446(7) 0.7450(8) 0.9477(4) 0.0224(5) Uiso 0.50 1 d PD A -1
O4A O 0.4443(5) 0.8291(5) 0.9510(3) 0.0303(5) Uiso 0.50 1 d PD A -1
O5A O 0.1928(6) 0.7514(5) 0.9846(3) 0.0338(5) Uiso 0.50 1 d PD A -1
C10A C 0.1352(9) 0.9008(7) 1.0165(4) 0.0405(8) Uiso 0.50 1 d PD A -1
H10A H 0.2242 0.9641 1.0037 0.061 Uiso 0.50 1 calc PR A -1
H10B H 0.1211 0.8806 1.0702 0.061 Uiso 0.50 1 calc PR A -1
H10C H 0.0237 0.9530 0.9962 0.061 Uiso 0.50 1 calc PR A -1
C9B C 0.3174(7) 0.7514(8) 0.9487(4) 0.0224(5) Uiso 0.50 1 d PD A -2
O4B O 0.1706(5) 0.8213(5) 0.9579(3) 0.0303(5) Uiso 0.50 1 d PD A -2
O5B O 0.4457(5) 0.7618(5) 0.9917(3) 0.0338(5) Uiso 0.50 1 d PD A -2
C10B C 0.4131(10) 0.9228(6) 1.0102(4) 0.0405(8) Uiso 0.50 1 d PD A -2
H10D H 0.3662 0.9919 0.9676 0.061 Uiso 0.50 1 calc PR A -2
H10E H 0.5233 0.9480 1.0230 0.061 Uiso 0.50 1 calc PR A -2
H10F H 0.3287 0.9319 1.0521 0.061 Uiso 0.50 1 calc PR A -2
O6 O 0.8998(3) 0.9109(3) 0.84585(12) 0.0327(5) Uani 1 1 d . . .
C1 C 0.5820(4) 0.8712(3) 0.71531(15) 0.0192(5) Uani 1 1 d . . .
C2 C 0.5423(4) 0.7695(3) 0.78340(16) 0.0211(5) Uani 1 1 d . . .
C3 C 0.6515(4) 0.6631(3) 0.82271(16) 0.0221(6) Uani 1 1 d . . .
H3 H 0.7747 0.6460 0.8139 0.027 Uiso 1 1 calc R . .
C4 C 0.5605(4) 0.5725(3) 0.88250(16) 0.0230(6) Uani 1 1 d . A .
H4A H 0.6131 0.5683 0.9305 0.028 Uiso 1 1 calc R . .
H4B H 0.5660 0.4687 0.8711 0.028 Uiso 1 1 calc R . .
C5 C 0.3682(4) 0.6602(4) 0.88296(16) 0.0239(6) Uani 1 1 d . . .
C6 C 0.3542(4) 0.7692(4) 0.81031(17) 0.0294(7) Uani 1 1 d . A .
H6A H 0.2888 0.7329 0.7741 0.035 Uiso 1 1 calc R . .
H6B H 0.2946 0.8714 0.8191 0.035 Uiso 1 1 calc R . .
C11 C 0.8715(4) 0.9131(3) 0.78479(16) 0.0212(6) Uani 1 1 d . . .
C12 C 0.7069(3) 1.2250(3) 0.56534(15) 0.0180(5) Uani 1 1 d . . .
H12 H 0.8026 1.1584 0.5403 0.022 Uiso 1 1 calc R . .
C13 C 0.5365(4) 1.1884(3) 0.54039(16) 0.0234(6) Uani 1 1 d . . .
H13A H 0.4371 1.2632 0.5548 0.035 Uiso 1 1 calc R . .
H13B H 0.5216 1.0880 0.5637 0.035 Uiso 1 1 calc R . .
H13C H 0.5425 1.1907 0.4868 0.035 Uiso 1 1 calc R . .
C14 C 0.7266(4) 1.3864(3) 0.53296(17) 0.0238(6) Uani 1 1 d . . .
H14A H 0.7204 1.3976 0.4793 0.036 Uiso 1 1 calc R . .
H14B H 0.8398 1.4057 0.5458 0.036 Uiso 1 1 calc R . .
H14C H 0.6322 1.4584 0.5532 0.036 Uiso 1 1 calc R . .
C15 C 0.8961(3) 1.2800(3) 0.68688(16) 0.0199(5) Uani 1 1 d . . .
H15 H 0.8481 1.3871 0.6681 0.024 Uiso 1 1 calc R . .
C16 C 1.0724(4) 1.2361(3) 0.64559(19) 0.0260(6) Uani 1 1 d . . .
H16A H 1.1468 1.3100 0.6497 0.039 Uiso 1 1 calc R . .
H16B H 1.0526 1.2342 0.5936 0.039 Uiso 1 1 calc R . .
H16C H 1.1304 1.1362 0.6671 0.039 Uiso 1 1 calc R . .
C17 C 0.9262(4) 1.2736(4) 0.76867(18) 0.0296(7) Uani 1 1 d . . .
H17A H 0.9729 1.1697 0.7890 0.044 Uiso 1 1 calc R . .
H17B H 0.8152 1.3086 0.7945 0.044 Uiso 1 1 calc R . .
H17C H 1.0100 1.3383 0.7750 0.044 Uiso 1 1 calc R . .
C18 C 0.5250(4) 1.2413(3) 0.71089(16) 0.0216(6) Uani 1 1 d . . .
H18 H 0.4344 1.2033 0.6862 0.026 Uiso 1 1 calc R . .
C19 C 0.4731(4) 1.4141(3) 0.69891(19) 0.0293(7) Uani 1 1 d . . .
H19A H 0.3601 1.4446 0.7243 0.044 Uiso 1 1 calc R . .
H19B H 0.4639 1.4488 0.6462 0.044 Uiso 1 1 calc R . .
H19C H 0.5623 1.4588 0.7186 0.044 Uiso 1 1 calc R . .
C20 C 0.5052(4) 1.1821(4) 0.79277(18) 0.0292(7) Uani 1 1 d . . .
H20A H 0.5793 1.2272 0.8211 0.044 Uiso 1 1 calc R . .
H20B H 0.5410 1.0724 0.7998 0.044 Uiso 1 1 calc R . .
H20C H 0.3828 1.2090 0.8097 0.044 Uiso 1 1 calc R . .
C21 C 1.1021(4) 0.7921(3) 0.64340(16) 0.0202(5) Uani 1 1 d . . .
H21 H 1.2099 0.7990 0.6628 0.024 Uiso 1 1 calc R . .
C22 C 0.9970(4) 0.6802(3) 0.66745(16) 0.0215(6) Uani 1 1 d . . .
H22 H 1.0213 0.6008 0.7067 0.026 Uiso 1 1 calc R . .
C23 C 0.8503(4) 0.7085(3) 0.62260(16) 0.0214(6) Uani 1 1 d . . .
H23 H 0.7609 0.6496 0.6259 0.026 Uiso 1 1 calc R . .
C24 C 0.8592(4) 0.8382(3) 0.57247(15) 0.0194(5) Uani 1 1 d . . .
H24 H 0.7767 0.8834 0.5365 0.023 Uiso 1 1 calc R . .
C25 C 1.0161(3) 0.8898(3) 0.58579(15) 0.0183(5) Uani 1 1 d . . .
H25 H 1.0553 0.9758 0.5599 0.022 Uiso 1 1 calc R . .

loop_
_atom_site_aniso_label
_atom_site_aniso_U_11
_atom_site_aniso_U_22
_atom_site_aniso_U_33
_atom_site_aniso_U_23
_atom_site_aniso_U_13
_atom_site_aniso_U_12
Ru 0.01307(10) 0.01356(10) 0.01649(11) -0.00180(7) 0.00005(7) -0.00475(7)
P1 0.0113(3) 0.0143(3) 0.0202(3) -0.0046(2) -0.0007(2) -0.0031(2)
O1 0.0196(10) 0.0307(11) 0.0283(11) 0.0044(9) -0.0043(8) -0.0129(9)
O6 0.0442(14) 0.0340(12) 0.0227(11) -0.0036(9) -0.0069(10) -0.0123(11)
C1 0.0190(12) 0.0190(13) 0.0211(13) -0.0033(10) 0.0019(10) -0.0080(10)
C2 0.0196(13) 0.0253(14) 0.0208(13) -0.0023(11) 0.0005(11) -0.0111(11)
C3 0.0216(13) 0.0219(14) 0.0238(14) -0.0026(11) 0.0026(11) -0.0076(11)
C4 0.0232(14) 0.0228(14) 0.0235(14) -0.0013(11) 0.0012(11) -0.0077(11)
C5 0.0202(13) 0.0319(15) 0.0207(14) 0.0023(12) -0.0002(11) -0.0114(12)
C6 0.0193(14) 0.0424(18) 0.0251(15) 0.0112(13) -0.0020(12) -0.0130(13)
C11 0.0217(13) 0.0188(13) 0.0247(14) -0.0033(11) -0.0006(11) -0.0070(11)
C12 0.0161(12) 0.0165(12) 0.0212(13) -0.0026(10) -0.0003(10) -0.0025(10)
C13 0.0223(13) 0.0250(14) 0.0239(14) -0.0011(11) -0.0063(11) -0.0064(11)
C14 0.0236(14) 0.0178(13) 0.0287(15) 0.0013(11) -0.0040(12) -0.0028(11)
C15 0.0165(12) 0.0144(12) 0.0304(15) -0.0029(11) -0.0042(11) -0.0059(10)
C16 0.0145(12) 0.0235(14) 0.0424(18) -0.0063(13) -0.0013(12) -0.0078(11)
C17 0.0306(16) 0.0282(16) 0.0351(17) -0.0091(13) -0.0074(13) -0.0124(13)
C18 0.0145(12) 0.0240(14) 0.0274(14) -0.0108(11) 0.0034(11) -0.0022(10)
C19 0.0224(14) 0.0239(15) 0.0403(18) -0.0118(13) 0.0004(13) 0.0046(12)
C20 0.0257(15) 0.0326(16) 0.0307(16) -0.0125(13) 0.0086(13) -0.0056(13)
C21 0.0164(12) 0.0198(13) 0.0235(14) -0.0037(11) -0.0001(10) -0.0004(10)
C22 0.0235(13) 0.0151(12) 0.0240(14) -0.0017(10) -0.0003(11) 0.0006(10)
C23 0.0235(13) 0.0157(12) 0.0266(14) -0.0072(11) 0.0019(11) -0.0049(10)
C24 0.0193(13) 0.0207(13) 0.0193(13) -0.0062(10) -0.0012(10) -0.0039(10)
C25 0.0178(12) 0.0167(12) 0.0200(13) -0.0040(10) 0.0026(10) -0.0023(10)

loop_
_atom_type_symbol
_atom_type_description
_atom_type_scat_dispersion_real
_atom_type_scat_dispersion_imag
_atom_type_scat_source
C C 0.0033 0.0016 'International Tables Vol C Tables 4.2.6.8 and 6.1.1.4'
H H 0.0000 0.0000 'International Tables Vol C Tables 4.2.6.8 and 6.1.1.4'
O O 0.0106 0.0060 'International Tables Vol C Tables 4.2.6.8 and 6.1.1.4'
P P 0.1023 0.0942 'International Tables Vol C Tables 4.2.6.8 and 6.1.1.4'
Ru Ru -1.2594 0.8363 'International Tables Vol C Tables 4.2.6.8 and 6.1.1.4'

loop_
_geom_angle_atom_site_label_1
_geom_angle_atom_site_label_2
_geom_angle_atom_site_label_3
_geom_angle
C11 Ru C1 90.71(12)
C11 Ru C23 131.50(11)
C1 Ru C23 85.08(11)
C11 Ru C24 161.75(11)
C1 Ru C24 99.52(11)
C23 Ru C24 36.11(10)
C11 Ru C22 101.96(11)
C1 Ru C22 107.69(11)
C23 Ru C22 36.33(10)
C24 Ru C22 60.59(10)
C11 Ru C25 131.88(11)
C1 Ru C25 136.19(10)
C23 Ru C25 60.34(10)
C24 Ru C25 36.75(9)
C22 Ru C25 60.12(10)
C11 Ru C21 102.60(11)
C1 Ru C21 143.25(10)
C23 Ru C21 60.39(10)
C24 Ru C21 60.50(10)
C22 Ru C21 36.34(10)
C25 Ru C21 35.56(10)
C11 Ru P1 92.14(9)
C1 Ru P1 91.43(8)
C23 Ru P1 136.17(8)
C24 Ru P1 102.59(7)
C22 Ru P1 155.86(8)
C25 Ru P1 95.90(7)
C21 Ru P1 121.60(7)
C15 P1 C18 106.35(13)
C15 P1 C12 102.09(13)
C18 P1 C12 104.47(13)
C15 P1 Ru 115.40(9)
C18 P1 Ru 116.90(10)
C12 P1 Ru 110.09(9)
O2A C7A O3A 122.4(5)
O2A C7A C5 128.2(5)
O3A C7A C5 109.4(4)
C7A O3A C8A 114.7(4)
O2B C7B O3B 124.3(6)
O2B C7B C5 123.5(5)
O3B C7B C5 111.5(5)
C7B O3B C8B 115.4(5)
O3B C8B H8B1 109.5
O3B C8B H8B2 109.5
H8B1 C8B H8B2 109.5
O3B C8B H8B3 109.5
H8B1 C8B H8B3 109.5
H8B2 C8B H8B3 109.5
O4A C9A O5A 124.3(5)
O4A C9A C5 116.6(5)
O5A C9A C5 116.5(4)
C9A O5A C10A 112.3(4)
O4B C9B O5B 120.5(5)
O4B C9B C5 121.9(5)
O5B C9B C5 117.3(4)
C9B O5B C10B 107.0(4)
O5B C10B H10D 109.5
O5B C10B H10E 109.5
H10D C10B H10E 109.5
O5B C10B H10F 109.5
H10D C10B H10F 109.5
H10E C10B H10F 109.5
O1 C1 C2 115.5(2)
O1 C1 Ru 122.8(2)
C2 C1 Ru 121.23(19)
C3 C2 C1 128.6(3)
C3 C2 C6 111.2(3)
C1 C2 C6 119.9(2)
C2 C3 C4 113.3(3)
C2 C3 H3 123.4
C4 C3 H3 123.4
C3 C4 C5 103.5(2)
C3 C4 H4A 111.1
C5 C4 H4A 111.1
C3 C4 H4B 111.1
C5 C4 H4B 111.1
H4A C4 H4B 109.0
C9A C5 C7A 109.3(4)
C9A C5 C9B 7.6(4)
C7A C5 C9B 103.6(4)
C9A C5 C6 110.9(4)
C7A C5 C6 110.7(3)
C9B C5 C6 109.4(4)
C9A C5 C4 106.9(3)
C7A C5 C4 113.7(4)
C9B C5 C4 114.2(3)
C6 C5 C4 105.3(2)
C9A C5 C7B 113.7(4)
C7A C5 C7B 7.6(5)
C9B C5 C7B 108.6(4)
C6 C5 C7B 113.3(3)
C4 C5 C7B 106.1(4)
C2 C6 C5 104.4(2)
C2 C6 H6A 110.9
C5 C6 H6A 110.9
C2 C6 H6B 110.9
C5 C6 H6B 110.9
H6A C6 H6B 108.9
O6 C11 Ru 176.9(3)
C13 C12 C14 110.1(2)
C13 C12 P1 111.86(19)
C14 C12 P1 119.0(2)
C13 C12 H12 104.8
C14 C12 H12 104.8
P1 C12 H12 104.8
C12 C13 H13A 109.5
C12 C13 H13B 109.5
H13A C13 H13B 109.5
C12 C13 H13C 109.5
H13A C13 H13C 109.5
H13B C13 H13C 109.5
C12 C14 H14A 109.5
C12 C14 H14B 109.5
H14A C14 H14B 109.5
C12 C14 H14C 109.5
H14A C14 H14C 109.5
H14B C14 H14C 109.5
C17 C15 C16 109.4(2)
C17 C15 P1 114.5(2)
C16 C15 P1 110.65(19)
C17 C15 H15 107.3
C16 C15 H15 107.3
P1 C15 H15 107.3
C15 C16 H16A 109.5
C15 C16 H16B 109.5
H16A C16 H16B 109.5
C15 C16 H16C 109.5
H16A C16 H16C 109.5
H16B C16 H16C 109.5
C15 C17 H17A 109.5
C15 C17 H17B 109.5
H17A C17 H17B 109.5
C15 C17 H17C 109.5
H17A C17 H17C 109.5
H17B C17 H17C 109.5
C20 C18 C19 110.3(2)
C20 C18 P1 114.3(2)
C19 C18 P1 115.1(2)
C20 C18 H18 105.4
C19 C18 H18 105.4
P1 C18 H18 105.4
C18 C19 H19A 109.5
C18 C19 H19B 109.5
H19A C19 H19B 109.5
C18 C19 H19C 109.5
H19A C19 H19C 109.5
H19B C19 H19C 109.5
C18 C20 H20A 109.5
C18 C20 H20B 109.5
H20A C20 H20B 109.5
C18 C20 H20C 109.5
H20A C20 H20C 109.5
H20B C20 H20C 109.5
C25 C21 C22 107.3(2)
C25 C21 Ru 71.14(15)
C22 C21 Ru 70.31(15)
C25 C21 H21 126.4
C22 C21 H21 126.4
Ru C21 H21 123.8
C23 C22 C21 108.1(2)
C23 C22 Ru 71.59(15)
C21 C22 Ru 73.35(15)
C23 C22 H22 126.0
C21 C22 H22 126.0
Ru C22 H22 120.9
C24 C23 C22 108.6(2)
C24 C23 Ru 71.95(15)
C22 C23 Ru 72.08(16)
C24 C23 H23 125.7
C22 C23 H23 125.7
Ru C23 H23 121.9
C23 C24 C25 107.3(2)
C23 C24 Ru 71.94(16)
C25 C24 Ru 72.31(15)
C23 C24 H24 126.3
C25 C24 H24 126.3
Ru C24 H24 121.2
C21 C25 C24 108.7(2)
C21 C25 Ru 73.30(16)
C24 C25 Ru 70.93(15)
C21 C25 H25 125.6
C24 C25 H25 125.6
Ru C25 H25 121.8

loop_
_geom_bond_atom_site_label_1
_geom_bond_atom_site_label_2
_geom_bond_distance
Ru C11 1.846(3)
Ru C1 2.048(3)
Ru C23 2.268(3)
Ru C24 2.268(3)
Ru C22 2.274(3)
Ru C25 2.286(3)
Ru C21 2.314(3)
Ru P1 2.3219(7)
P1 C15 1.857(3)
P1 C18 1.858(3)
P1 C12 1.876(3)
O1 C1 1.224(3)
C7A O2A 1.199(4)
C7A O3A 1.331(4)
C7A C5 1.504(6)
O3A C8A 1.492(5)
C8A H8A1 0.9800
C8A H8A2 0.9800
C8A H8A3 0.9800
C7B O2B 1.197(4)
C7B O3B 1.323(4)
C7B C5 1.565(7)
O3B C8B 1.491(5)
C8B H8B1 0.9800
C8B H8B2 0.9800
C8B H8B3 0.9800
C9A O4A 1.200(5)
C9A O5A 1.319(5)
C9A C5 1.489(6)
O5A C10A 1.536(5)
C10A H10A 0.9800
C10A H10B 0.9800
C10A H10C 0.9800
C9B O4B 1.214(5)
C9B O5B 1.339(5)
C9B C5 1.548(6)
O5B C10B 1.524(5)
C10B H10D 0.9800
C10B H10E 0.9800
C10B H10F 0.9800
O6 C11 1.154(4)
C1 C2 1.503(4)
C2 C3 1.329(4)
C2 C6 1.516(4)
C3 C4 1.503(4)
C3 H3 0.9500
C4 C5 1.560(4)
C4 H4A 0.9900
C4 H4B 0.9900
C5 C6 1.548(4)
C6 H6A 0.9900
C6 H6B 0.9900
C12 C13 1.539(4)
C12 C14 1.541(4)
C12 H12 1.0000
C13 H13A 0.9800
C13 H13B 0.9800
C13 H13C 0.9800
C14 H14A 0.9800
C14 H14B 0.9800
C14 H14C 0.9800
C15 C17 1.528(4)
C15 C16 1.537(4)
C15 H15 1.0000
C16 H16A 0.9800
C16 H16B 0.9800
C16 H16C 0.9800
C17 H17A 0.9800
C17 H17B 0.9800
C17 H17C 0.9800
C18 C20 1.535(4)
C18 C19 1.540(4)
C18 H18 1.0000
C19 H19A 0.9800
C19 H19B 0.9800
C19 H19C 0.9800
C20 H20A 0.9800
C20 H20B 0.9800
C20 H20C 0.9800
C21 C25 1.405(4)
C21 C22 1.431(4)
C21 H21 0.9500
C22 C23 1.416(4)
C22 H22 0.9500
C23 C24 1.406(4)
C23 H23 0.9500
C24 C25 1.436(4)
C24 H24 0.9500
C25 H25 0.9500
